data_7209194
loop_
_publ_author_name
'Uebler, Jacob W.'
'Wilson, Julie A.'
'LaDuca, Robert L.'

_publ_section_title
;
 Donor disposition and aliphatic conformation effects on structure in
 luminescent zinc dicarboxylate coordination polymers with isomeric
 dipyridylamide coligands
;
_journal_issue 8
_journal_name_full CrystEngComm
_journal_page_first 1586
_journal_paper_doi 10.1039/c2ce26929e
_journal_volume 15
_journal_year 2013
_chemical_formula_sum 'C15 H14 N3 O6.5 Zn'
_chemical_formula_weight 405.66
_space_group_IT_number 15
_symmetry_cell_setting monoclinic
_symmetry_space_group_name_Hall '-C 2yc'
_symmetry_space_group_name_H-M 'C 1 2/c 1'
_atom_sites_solution_hydrogens geom
_atom_sites_solution_primary direct
_atom_sites_solution_secondary difmap
_audit_creation_method SHELXL-97
_audit_update_record
;
2012-08-13 # Formatted by publCIF
;
_cell_angle_alpha 90.00
_cell_angle_beta 106.028(7)
_cell_angle_gamma 90.00
_cell_formula_units_Z 8
_cell_length_a 18.365(3)
_cell_length_b 10.5691(18)
_cell_length_c 17.065(3)
_cell_measurement_reflns_used 583
_cell_measurement_temperature 173(2)
_cell_measurement_theta_max 25.28
_cell_measurement_theta_min 2.41
_cell_volume 3183.6(9)
_computing_cell_refinement 'Bruker SAINT'
_computing_data_collection 'Bruker APEX2'
_computing_data_reduction 'Bruker SAINT'
_computing_molecular_graphics 'Bruker SHELXTL'
_computing_publication_material 'Bruker SHELXTL'
_computing_structure_refinement 'SHELXL-97 (Sheldrick, 2008)'
_computing_structure_solution 'SHELXS-97 (Sheldrick, 2008)'
_diffrn_ambient_temperature 173(2)
_diffrn_measured_fraction_theta_full 1.000
_diffrn_measured_fraction_theta_max 0.998
_diffrn_measurement_device_type 'Bruker APEX-II CCD'
_diffrn_measurement_method '\f and \w scans'
_diffrn_radiation_monochromator graphite
_diffrn_radiation_source 'fine-focus sealed tube'
_diffrn_radiation_type MoK\a
_diffrn_radiation_wavelength 0.71073
_diffrn_reflns_av_R_equivalents 0.0361
_diffrn_reflns_av_sigmaI/netI 0.0300
_diffrn_reflns_limit_h_max 22
_diffrn_reflns_limit_h_min -22
_diffrn_reflns_limit_k_max 12
_diffrn_reflns_limit_k_min -12
_diffrn_reflns_limit_l_max 20
_diffrn_reflns_limit_l_min -20
_diffrn_reflns_number 12686
_diffrn_reflns_theta_full 25.00
_diffrn_reflns_theta_max 25.39
_diffrn_reflns_theta_min 2.25
_exptl_absorpt_coefficient_mu 1.586
_exptl_absorpt_correction_T_max 0.8180
_exptl_absorpt_correction_T_min 0.7030
_exptl_absorpt_correction_type multi-scan
_exptl_absorpt_process_details SADABS
_exptl_crystal_colour colourless
_exptl_crystal_density_diffrn 1.693
_exptl_crystal_density_method 'not measured'
_exptl_crystal_description block
_exptl_crystal_F_000 1656
_exptl_crystal_size_max 0.24
_exptl_crystal_size_mid 0.20
_exptl_crystal_size_min 0.13
_refine_diff_density_max 0.736
_refine_diff_density_min -0.392
_refine_diff_density_rms 0.068
_refine_ls_extinction_method none
_refine_ls_goodness_of_fit_ref 1.053
_refine_ls_hydrogen_treatment mixed
_refine_ls_matrix_type full
_refine_ls_number_parameters 241
_refine_ls_number_reflns 2915
_refine_ls_number_restraints 3
_refine_ls_restrained_S_all 1.053
_refine_ls_R_factor_all 0.0334
_refine_ls_R_factor_gt 0.0283
_refine_ls_shift/su_max 0.000
_refine_ls_shift/su_mean 0.000
_refine_ls_structure_factor_coef Fsqd
_refine_ls_weighting_details 'calc w=1/[\s^2^(Fo^2^)+(0.0511P)^2^+0.4618P] where P=(Fo^2^+2Fc^2^)/3'
_refine_ls_weighting_scheme calc
_refine_ls_wR_factor_gt 0.0800
_refine_ls_wR_factor_ref 0.0825
_reflns_number_gt 2518
_reflns_number_total 2915
_reflns_threshold_expression >2sigma(I)
_cod_data_source_file c2ce26929e.txt
_cod_data_source_block c2c
_cod_original_cell_volume 3183.5(9)
_cod_original_sg_symbol_H-M C2/c
_cod_original_formula_sum 'C15 H14 N3 O6.50 Zn'
_cod_database_code 7209194

loop_
_symmetry_equiv_pos_as_xyz
'x, y, z'
'-x, y, -z+1/2'
'x+1/2, y+1/2, z'
'-x+1/2, y+1/2, -z+1/2'
'-x, -y, -z'
'x, -y, z-1/2'
'-x+1/2, -y+1/2, -z'
'x+1/2, -y+1/2, z-1/2'

loop_
_atom_site_label
_atom_site_type_symbol
_atom_site_fract_x
_atom_site_fract_y
_atom_site_fract_z
_atom_site_U_iso_or_equiv
_atom_site_adp_type
_atom_site_occupancy
_atom_site_symmetry_multiplicity
_atom_site_calc_flag
_atom_site_refinement_flags
Zn1 Zn 0.211056(14) 0.02814(3) 0.177057(15) 0.01837(11) Uani 1 1 d .
O1 O 0.57535(11) -0.06482(18) 0.42986(13) 0.0429(5) Uani 1 1 d .
O1W O -0.01419(13) -0.1085(2) 0.07293(16) 0.0547(7) Uani 1 1 d D
H1WA H 0.0309(12) -0.113(3) 0.068(2) 0.066 Uiso 1 1 d D
H1WB H -0.0380(16) -0.044(2) 0.049(2) 0.066 Uiso 1 1 d D
O2 O 0.23140(9) -0.11224(15) 0.11212(10) 0.0250(4) Uani 1 1 d .
O2W O -0.0407(4) -0.2371(7) 0.2241(5) 0.121(3) Uani 0.50 1 d P
O3 O 0.10905(10) 0.00551(19) 0.19062(12) 0.0381(5) Uani 1 1 d .
O4 O 0.15909(10) 0.14164(19) 0.28744(11) 0.0361(5) Uani 1 1 d .
O5 O 0.13266(10) -0.06368(18) 0.00785(11) 0.0339(4) Uani 1 1 d .
N1 N 0.31269(11) 0.02723(17) 0.26450(12) 0.0190(4) Uani 1 1 d .
N2 N 0.56376(10) 0.13974(19) 0.46521(12) 0.0234(5) Uani 1 1 d .
H2N H 0.5319 0.2037 0.4569 0.028 Uiso 1 1 calc R
N3 N 0.70945(10) 0.30292(18) 0.61863(11) 0.0191(4) Uani 1 1 d .
C1 C 0.33318(13) 0.1185(2) 0.32108(14) 0.0213(5) Uani 1 1 d .
H1 H 0.2966 0.1800 0.3250 0.026 Uiso 1 1 calc R
C2 C 0.40483(13) 0.1267(2) 0.37355(15) 0.0232(5) Uani 1 1 d .
H2 H 0.4176 0.1936 0.4121 0.028 Uiso 1 1 calc R
C3 C 0.45823(13) 0.0362(2) 0.36958(14) 0.0206(5) Uani 1 1 d .
C4 C 0.43604(14) -0.0607(2) 0.31301(15) 0.0243(5) Uani 1 1 d .
H4 H 0.4707 -0.1261 0.3101 0.029 Uiso 1 1 calc R
C5 C 0.36407(13) -0.0617(2) 0.26148(15) 0.0231(5) Uani 1 1 d .
H5 H 0.3501 -0.1276 0.2223 0.028 Uiso 1 1 calc R
C6 C 0.64378(12) 0.2688(2) 0.56690(14) 0.0211(5) Uani 1 1 d .
H6 H 0.6008 0.3213 0.5621 0.025 Uiso 1 1 calc R
C7 C 0.63536(12) 0.1605(2) 0.51996(14) 0.0195(5) Uani 1 1 d .
C8 C 0.69766(13) 0.0817(2) 0.52857(15) 0.0235(5) Uani 1 1 d .
H8 H 0.6940 0.0060 0.4977 0.028 Uiso 1 1 calc R
C9 C 0.76534(13) 0.1170(2) 0.58357(15) 0.0252(5) Uani 1 1 d .
H9 H 0.8087 0.0644 0.5914 0.030 Uiso 1 1 calc R
C10 C 0.76993(13) 0.2276(2) 0.62666(14) 0.0224(5) Uani 1 1 d .
H10 H 0.8171 0.2515 0.6631 0.027 Uiso 1 1 calc R
C11 C 0.53856(14) 0.0320(2) 0.42389(15) 0.0235(5) Uani 1 1 d .
C12 C 0.10551(14) 0.0772(3) 0.24991(15) 0.0264(6) Uani 1 1 d .
C13 C 0.03379(14) 0.0777(3) 0.27417(17) 0.0378(7) Uani 1 1 d .
H13 H 0.0383 0.0781 0.3310 0.045 Uiso 1 1 calc R
C14 C 0.21725(13) -0.2201(2) -0.01233(14) 0.0214(5) Uani 1 1 d .
H14 H 0.1854 -0.2382 -0.0653 0.026 Uiso 1 1 calc R
C15 C 0.19058(13) -0.1255(2) 0.03850(14) 0.0209(5) Uani 1 1 d .

loop_
_atom_site_aniso_label
_atom_site_aniso_U_11
_atom_site_aniso_U_22
_atom_site_aniso_U_33
_atom_site_aniso_U_23
_atom_site_aniso_U_13
_atom_site_aniso_U_12
Zn1 0.01469(16) 0.02117(18) 0.01832(17) 0.00003(11) 0.00302(11) -0.00071(10)
O1 0.0298(10) 0.0320(11) 0.0531(13) -0.0146(10) -0.0113(9) 0.0105(9)
O1W 0.0452(13) 0.0299(12) 0.0716(17) -0.0036(11) -0.0131(12) -0.0021(10)
O2 0.0281(9) 0.0262(9) 0.0190(9) -0.0048(7) 0.0035(7) 0.0006(7)
O2W 0.129(6) 0.103(5) 0.141(7) -0.001(5) 0.051(5) -0.011(4)
O3 0.0238(10) 0.0523(12) 0.0413(12) -0.0181(10) 0.0143(9) -0.0127(9)
O4 0.0270(10) 0.0449(12) 0.0364(11) -0.0077(9) 0.0086(8) -0.0053(9)
O5 0.0323(11) 0.0332(10) 0.0322(11) -0.0024(8) 0.0023(8) 0.0078(8)
N1 0.0187(10) 0.0209(11) 0.0172(10) -0.0005(8) 0.0046(8) 0.0001(8)
N2 0.0156(10) 0.0215(11) 0.0286(11) -0.0044(9) -0.0011(8) 0.0040(8)
N3 0.0172(9) 0.0213(10) 0.0177(10) 0.0005(8) 0.0032(8) -0.0001(8)
C1 0.0191(12) 0.0223(13) 0.0226(13) -0.0039(10) 0.0059(10) 0.0022(10)
C2 0.0213(12) 0.0242(13) 0.0231(13) -0.0076(10) 0.0044(10) 0.0002(10)
C3 0.0186(12) 0.0230(13) 0.0187(12) 0.0005(10) 0.0026(10) -0.0007(10)
C4 0.0227(13) 0.0232(13) 0.0249(13) -0.0033(10) 0.0029(10) 0.0048(10)
C5 0.0234(13) 0.0210(12) 0.0239(13) -0.0059(10) 0.0050(10) 0.0007(10)
C6 0.0155(11) 0.0225(13) 0.0253(13) 0.0008(10) 0.0055(10) 0.0013(9)
C7 0.0168(11) 0.0228(12) 0.0178(12) 0.0011(10) 0.0031(9) -0.0003(10)
C8 0.0220(12) 0.0223(13) 0.0250(13) -0.0032(11) 0.0044(10) 0.0018(10)
C9 0.0181(12) 0.0290(14) 0.0260(13) 0.0002(11) 0.0023(10) 0.0058(10)
C10 0.0171(11) 0.0268(13) 0.0218(13) 0.0017(10) 0.0025(10) 0.0004(10)
C11 0.0207(13) 0.0259(14) 0.0221(13) -0.0034(10) 0.0031(10) 0.0022(10)
C12 0.0225(13) 0.0310(14) 0.0251(14) 0.0033(11) 0.0057(11) 0.0011(11)
C13 0.0266(13) 0.062(2) 0.0267(15) 0.0042(14) 0.0111(11) 0.0015(14)
C14 0.0251(12) 0.0203(12) 0.0169(12) -0.0007(9) 0.0030(10) -0.0061(9)
C15 0.0229(12) 0.0189(12) 0.0210(12) 0.0021(10) 0.0062(10) -0.0047(10)

loop_
_atom_type_symbol
_atom_type_description
_atom_type_scat_dispersion_real
_atom_type_scat_dispersion_imag
_atom_type_scat_source
C C 0.0033 0.0016 'International Tables Vol C Tables 4.2.6.8 and 6.1.1.4'
H H 0.0000 0.0000 'International Tables Vol C Tables 4.2.6.8 and 6.1.1.4'
N N 0.0061 0.0033 'International Tables Vol C Tables 4.2.6.8 and 6.1.1.4'
O O 0.0106 0.0060 'International Tables Vol C Tables 4.2.6.8 and 6.1.1.4'
Zn Zn 0.2839 1.4301 'International Tables Vol C Tables 4.2.6.8 and 6.1.1.4'

loop_
_geom_angle_atom_site_label_1
_geom_angle_atom_site_label_2
_geom_angle_atom_site_label_3
_geom_angle
_geom_angle_site_symmetry_1
_geom_angle_site_symmetry_3
O2 Zn1 O3 108.24(7) . .
O2 Zn1 N3 111.56(7) . 8_455
O3 Zn1 N3 106.17(8) . 8_455
O2 Zn1 N1 97.57(7) . .
O3 Zn1 N1 128.46(8) . .
N3 Zn1 N1 104.36(7) 8_455 .
H1WA O1W H1WB 113(3) . .
C15 O2 Zn1 119.27(15) . .
C12 O3 Zn1 106.22(15) . .
C1 N1 C5 118.0(2) . .
C1 N1 Zn1 122.68(15) . .
C5 N1 Zn1 119.02(15) . .
C11 N2 C7 127.0(2) . .
C11 N2 H2N 116.5 . .
C7 N2 H2N 116.5 . .
C6 N3 C10 118.6(2) . .
C6 N3 Zn1 116.68(15) . 8_556
C10 N3 Zn1 124.68(15) . 8_556
N1 C1 C2 122.8(2) . .
N1 C1 H1 118.6 . .
C2 C1 H1 118.6 . .
C1 C2 C3 119.2(2) . .
C1 C2 H2 120.4 . .
C3 C2 H2 120.4 . .
C2 C3 C4 117.9(2) . .
C2 C3 C11 125.1(2) . .
C4 C3 C11 117.0(2) . .
C5 C4 C3 119.9(2) . .
C5 C4 H4 120.1 . .
C3 C4 H4 120.1 . .
N1 C5 C4 122.2(2) . .
N1 C5 H5 118.9 . .
C4 C5 H5 118.9 . .
N3 C6 C7 123.0(2) . .
N3 C6 H6 118.5 . .
C7 C6 H6 118.5 . .
C6 C7 C8 118.6(2) . .
C6 C7 N2 116.7(2) . .
C8 C7 N2 124.7(2) . .
C9 C8 C7 117.9(2) . .
C9 C8 H8 121.0 . .
C7 C8 H8 121.0 . .
C10 C9 C8 120.2(2) . .
C10 C9 H9 119.9 . .
C8 C9 H9 119.9 . .
N3 C10 C9 121.6(2) . .
N3 C10 H10 119.2 . .
C9 C10 H10 119.2 . .
O1 C11 N2 124.3(2) . .
O1 C11 C3 120.2(2) . .
N2 C11 C3 115.5(2) . .
O4 C12 O3 122.3(2) . .
O4 C12 C13 119.9(2) . .
O3 C12 C13 117.7(2) . .
C13 C13 C12 126.4(3) 2 .
C13 C13 H13 116.8 2 .
C12 C13 H13 116.8 . .
C14 C14 C15 123.5(3) 7_545 .
C14 C14 H14 118.3 7_545 .
C15 C14 H14 118.3 . .
O5 C15 O2 124.1(2) . .
O5 C15 C14 119.4(2) . .
O2 C15 C14 116.5(2) . .

loop_
_geom_bond_atom_site_label_1
_geom_bond_atom_site_label_2
_geom_bond_distance
_geom_bond_site_symmetry_2
Zn1 O2 1.9488(16) .
Zn1 O3 1.9646(18) .
Zn1 N3 2.0412(19) 8_455
Zn1 N1 2.043(2) .
O1 C11 1.215(3) .
O1W H1WA 0.853(17) .
O1W H1WB 0.855(17) .
O2 C15 1.281(3) .
O2W O2W 1.511(14) 2
O3 C12 1.280(3) .
O4 C12 1.223(3) .
O5 C15 1.235(3) .
N1 C1 1.343(3) .
N1 C5 1.343(3) .
N2 C11 1.352(3) .
N2 C7 1.404(3) .
N2 H2N 0.8800 .
N3 C6 1.333(3) .
N3 C10 1.343(3) .
N3 Zn1 2.0412(19) 8_556
C1 C2 1.375(3) .
C1 H1 0.9500 .
C2 C3 1.385(3) .
C2 H2 0.9500 .
C3 C4 1.389(3) .
C3 C11 1.511(3) .
C4 C5 1.370(3) .
C4 H4 0.9500 .
C5 H5 0.9500 .
C6 C7 1.381(3) .
C6 H6 0.9500 .
C7 C8 1.390(3) .
C8 C9 1.386(3) .
C8 H8 0.9500 .
C9 C10 1.371(3) .
C9 H9 0.9500 .
C10 H10 0.9500 .
C12 C13 1.486(4) .
C13 C13 1.287(5) 2
C13 H13 0.9500 .
C14 C14 1.321(5) 7_545
C14 C15 1.492(3) .
C14 H14 0.9500 .

loop_
_geom_hbond_atom_site_label_D
_geom_hbond_atom_site_label_H
_geom_hbond_atom_site_label_A
_geom_hbond_distance_DH
_geom_hbond_distance_HA
_geom_hbond_distance_DA
_geom_hbond_angle_DHA
_geom_hbond_site_symmetry_A
O1W H1WA O5 0.853(17) 2.43(2) 3.223(3) 155(3) .
O1W H1WB O5 0.855(17) 2.077(19) 2.879(3) 156(3) 5
N2 H2N O1W 0.88 2.05 2.829(3) 146.7 4

loop_
_geom_torsion_atom_site_label_1
_geom_torsion_atom_site_label_2
_geom_torsion_atom_site_label_3
_geom_torsion_atom_site_label_4
_geom_torsion
_geom_torsion_site_symmetry_1
_geom_torsion_site_symmetry_4
O3 Zn1 O2 C15 63.49(18) . .
N3 Zn1 O2 C15 -52.96(18) 8_455 .
N1 Zn1 O2 C15 -161.72(17) . .
O2 Zn1 O3 C12 163.04(16) . .
N3 Zn1 O3 C12 -77.07(18) 8_455 .
N1 Zn1 O3 C12 47.0(2) . .
O2 Zn1 N1 C1 171.33(18) . .
O3 Zn1 N1 C1 -68.1(2) . .
N3 Zn1 N1 C1 56.70(19) 8_455 .
O2 Zn1 N1 C5 -2.69(18) . .
O3 Zn1 N1 C5 117.90(18) . .
N3 Zn1 N1 C5 -117.32(18) 8_455 .
C5 N1 C1 C2 2.3(3) . .
Zn1 N1 C1 C2 -171.75(18) . .
N1 C1 C2 C3 -1.3(4) . .
C1 C2 C3 C4 -1.1(4) . .
C1 C2 C3 C11 -179.1(2) . .
C2 C3 C4 C5 2.4(4) . .
C11 C3 C4 C5 -179.4(2) . .
C1 N1 C5 C4 -1.0(4) . .
Zn1 N1 C5 C4 173.34(19) . .
C3 C4 C5 N1 -1.4(4) . .
C10 N3 C6 C7 -1.2(3) . .
Zn1 N3 C6 C7 176.44(18) 8_556 .
N3 C6 C7 C8 1.7(4) . .
N3 C6 C7 N2 -176.9(2) . .
C11 N2 C7 C6 -167.8(2) . .
C11 N2 C7 C8 13.6(4) . .
C6 C7 C8 C9 -0.6(3) . .
N2 C7 C8 C9 178.0(2) . .
C7 C8 C9 C10 -1.0(4) . .
C6 N3 C10 C9 -0.5(3) . .
Zn1 N3 C10 C9 -177.93(18) 8_556 .
C8 C9 C10 N3 1.6(4) . .
C7 N2 C11 O1 1.2(4) . .
C7 N2 C11 C3 179.3(2) . .
C2 C3 C11 O1 162.2(3) . .
C4 C3 C11 O1 -15.8(4) . .
C2 C3 C11 N2 -15.9(4) . .
C4 C3 C11 N2 166.0(2) . .
Zn1 O3 C12 O4 -1.1(3) . .
Zn1 O3 C12 C13 -179.42(19) . .
O4 C12 C13 C13 139.96(19) . 2
O3 C12 C13 C13 -41.6(3) . 2
Zn1 O2 C15 O5 -8.9(3) . .
Zn1 O2 C15 C14 169.56(14) . .
C14 C14 C15 O5 172.1(3) 7_545 .
C14 C14 C15 O2 -6.4(4) 7_545 .
